data_2205123
loop_
_publ_author_name
'Karas, Michael'
'Fournier, Isabelle'
'Bolte, Michael'

_publ_section_title
;
 2-Cyano-3-(4-hydroxyphenyl)acrylic acid
;
_journal_issue 2
_journal_name_full 'Acta Crystallographica Section E'
_journal_page_first o383
_journal_page_last o384
_journal_paper_doi 10.1107/S1600536805001480
_journal_volume 61
_journal_year 2005
_chemical_formula_iupac 'C10 H7 N O3'
_chemical_formula_moiety 'C10 H7 N O3'
_chemical_formula_sum 'C10 H7 N O3'
_chemical_formula_weight 189.17
_chemical_name_systematic
;
2-Cyano-3-(4-hydroxyphenyl)acrylic acid
;
_space_group_IT_number 14
_symmetry_cell_setting monoclinic
_symmetry_space_group_name_Hall '-P 2ybc'
_symmetry_space_group_name_H-M 'P 1 21/c 1'
_atom_sites_solution_hydrogens geom
_atom_sites_solution_primary direct
_atom_sites_solution_secondary difmap
_audit_creation_method SHELXL-97
_cell_angle_alpha 90.00
_cell_angle_beta 93.890(6)
_cell_angle_gamma 90.00
_cell_formula_units_Z 4
_cell_length_a 5.8182(5)
_cell_length_b 9.5061(7)
_cell_length_c 15.4610(10)
_cell_measurement_reflns_used 508
_cell_measurement_temperature 173(2)
_cell_measurement_theta_max 20.9
_cell_measurement_theta_min 3.4
_cell_volume 853.15(11)
_computing_cell_refinement SMART
_computing_data_collection 'SMART (Siemens, 1995)'
_computing_data_reduction 'SAINT (Siemens, 1995)'
_computing_molecular_graphics
;
PLATON (Spek, 2003) and XP in SHELXTL (Sheldrick, 1991)
;
_computing_publication_material 'SHELXL97 and PLATON'
_computing_structure_refinement 'SHELXL97 (Sheldrick, 1997)'
_computing_structure_solution 'SHELXS97 (Sheldrick, 1990)'
_diffrn_ambient_temperature 173(2)
_diffrn_measured_fraction_theta_full 0.996
_diffrn_measured_fraction_theta_max 0.904
_diffrn_measurement_device_type 'Siemens CCD three-circle'
_diffrn_measurement_method \w
_diffrn_radiation_monochromator graphite
_diffrn_radiation_source 'fine-focus sealed tube'
_diffrn_radiation_type MoK\a
_diffrn_radiation_wavelength 0.71073
_diffrn_reflns_av_R_equivalents 0.0214
_diffrn_reflns_av_sigmaI/netI 0.0119
_diffrn_reflns_limit_h_max 7
_diffrn_reflns_limit_h_min -7
_diffrn_reflns_limit_k_max 11
_diffrn_reflns_limit_k_min -12
_diffrn_reflns_limit_l_max 20
_diffrn_reflns_limit_l_min -20
_diffrn_reflns_number 12012
_diffrn_reflns_theta_full 25.00
_diffrn_reflns_theta_max 28.68
_diffrn_reflns_theta_min 2.52
_diffrn_standards_decay_% 0
_diffrn_standards_interval_time 960
_diffrn_standards_number 123
_exptl_absorpt_coefficient_mu 0.111
_exptl_absorpt_correction_type none
_exptl_crystal_colour yellow
_exptl_crystal_density_diffrn 1.473
_exptl_crystal_density_method 'not measured'
_exptl_crystal_description block
_exptl_crystal_F_000 392
_exptl_crystal_size_max 0.52
_exptl_crystal_size_mid 0.48
_exptl_crystal_size_min 0.32
_refine_diff_density_max 0.329
_refine_diff_density_min -0.200
_refine_ls_extinction_method none
_refine_ls_goodness_of_fit_ref 1.048
_refine_ls_hydrogen_treatment mixed
_refine_ls_matrix_type full
_refine_ls_number_parameters 140
_refine_ls_number_reflns 1986
_refine_ls_number_restraints 0
_refine_ls_restrained_S_all 1.048
_refine_ls_R_factor_all 0.0362
_refine_ls_R_factor_gt 0.0325
_refine_ls_shift/su_max 0.001
_refine_ls_shift/su_mean 0.000
_refine_ls_structure_factor_coef Fsqd
_refine_ls_weighting_details 'calc w=1/[\s^2^(Fo^2^)+(0.0546P)^2^+0.1987P] where P=(Fo^2^+2Fc^2^)/3'
_refine_ls_weighting_scheme calc
_refine_ls_wR_factor_gt 0.0900
_refine_ls_wR_factor_ref 0.0930
_reflns_number_gt 1798
_reflns_number_total 1986
_reflns_threshold_expression I>2\s(I)
_cod_data_source_file nc6017.cif
_cod_data_source_block I
_cod_depositor_comments
;
The following automatic conversions were performed:
'_symmetry_cell_setting' value 'Monoclinic' changed to 'monoclinic'
according to '/home/saulius/struct/CIF-dictionaries/cif_core.dic'
dictionary named 'cif_core.dic' version 2.4.1 from 2010-06-29.

Automatic conversion script
Id: cif_fix_enum 1527 2010-12-29 10:47:43Z saulius 

The following automatic conversions were performed:

'_symmetry_cell_setting' value 'Monoclinic' changed to 'monoclinic'
according to /home/saulius/struct/CIF-dictionaries/cif_core.dic
dictionary named 'cif_core.dic' version 2.4.1 from 2010-06-29.

Automatic conversion script
Id: cif_fix_values 1715 2011-07-08 13:25:40Z adriana 
;
_cod_original_sg_symbol_H-M 'P 21/c'
_cod_database_code 2205123
_cod_database_fobs_code 2205123

loop_
_symmetry_equiv_pos_as_xyz
'x, y, z'
'-x, y+1/2, -z+1/2'
'-x, -y, -z'
'x, -y-1/2, z-1/2'

loop_
_atom_site_label
_atom_site_fract_x
_atom_site_fract_y
_atom_site_fract_z
_atom_site_U_iso_or_equiv
_atom_site_adp_type
_atom_site_calc_flag
_atom_site_refinement_flags
_atom_site_occupancy
_atom_site_type_symbol
C1 0.36384(16) 0.34541(11) 0.40666(6) 0.0224(2) Uani d . 1 C
H1 0.2326 0.3778 0.4341 0.027 Uiso calc R 1 H
C2 0.38596(16) 0.20353(10) 0.40581(6) 0.0212(2) Uani d . 1 C
C21 0.56447(16) 0.12633(10) 0.36770(6) 0.0220(2) Uani d . 1 C
N22 0.70468(16) 0.05833(9) 0.33942(6) 0.0282(2) Uani d . 1 N
C3 0.21527(16) 0.11533(11) 0.44786(6) 0.0215(2) Uani d . 1 C
O31 0.23948(13) -0.01816(8) 0.43955(5) 0.0292(2) Uani d . 1 O
H31 0.145(4) -0.064(3) 0.4640(16) 0.031(9) Uiso d P 0.63(5) H
O32 0.06156(13) 0.17290(8) 0.48825(5) 0.0294(2) Uani d . 1 O
H32 -0.037(9) 0.121(5) 0.507(3) 0.043(17) Uiso d P 0.37(5) H
C11 0.50261(16) 0.45659(10) 0.37358(6) 0.0216(2) Uani d . 1 C
C12 0.42791(16) 0.59532(10) 0.38627(6) 0.0230(2) Uani d . 1 C
H12 0.2890 0.6106 0.4138 0.028 Uiso calc R 1 H
C13 0.55103(17) 0.70988(10) 0.35979(7) 0.0238(2) Uani d . 1 C
H13 0.4968 0.8028 0.3684 0.029 Uiso calc R 1 H
C14 0.75632(16) 0.68712(10) 0.32025(6) 0.0222(2) Uani d . 1 C
O14 0.89012(13) 0.79352(8) 0.29448(5) 0.0301(2) Uani d . 1 O
H14 0.827(3) 0.8778(18) 0.3075(11) 0.049(4) Uiso d . 1 H
C15 0.83189(17) 0.55013(11) 0.30525(7) 0.0247(2) Uani d . 1 C
H15 0.9698 0.5355 0.2769 0.030 Uiso calc R 1 H
C16 0.70733(17) 0.43630(10) 0.33137(7) 0.0244(2) Uani d . 1 C
H16 0.7597 0.3436 0.3209 0.029 Uiso calc R 1 H

loop_
_atom_site_aniso_label
_atom_site_aniso_U_11
_atom_site_aniso_U_22
_atom_site_aniso_U_33
_atom_site_aniso_U_12
_atom_site_aniso_U_13
_atom_site_aniso_U_23
C1 0.0212(4) 0.0218(5) 0.0246(5) -0.0021(3) 0.0048(4) -0.0006(4)
C2 0.0211(4) 0.0200(5) 0.0230(5) -0.0035(3) 0.0041(4) 0.0008(4)
C21 0.0245(4) 0.0181(5) 0.0236(5) -0.0049(3) 0.0027(4) 0.0022(4)
N22 0.0291(4) 0.0215(4) 0.0349(5) -0.0015(3) 0.0089(4) 0.0010(4)
C3 0.0218(4) 0.0196(5) 0.0234(5) -0.0031(3) 0.0033(3) 0.0003(4)
O31 0.0304(4) 0.0187(4) 0.0395(4) -0.0054(3) 0.0108(3) 0.0029(3)
O32 0.0276(4) 0.0253(4) 0.0366(4) -0.0067(3) 0.0131(3) -0.0023(3)
C11 0.0220(4) 0.0184(5) 0.0246(5) -0.0024(3) 0.0041(4) 0.0003(4)
C12 0.0223(4) 0.0208(5) 0.0267(5) -0.0002(4) 0.0063(4) -0.0020(4)
C13 0.0260(5) 0.0171(5) 0.0287(5) 0.0005(4) 0.0060(4) -0.0023(4)
C14 0.0244(5) 0.0186(5) 0.0239(5) -0.0043(3) 0.0045(4) 0.0001(4)
O14 0.0331(4) 0.0186(4) 0.0403(4) -0.0063(3) 0.0153(3) -0.0008(3)
C15 0.0227(4) 0.0205(5) 0.0322(5) -0.0010(4) 0.0101(4) -0.0009(4)
C16 0.0243(5) 0.0178(5) 0.0318(5) 0.0005(3) 0.0074(4) -0.0009(4)

loop_
_atom_type_symbol
_atom_type_description
_atom_type_scat_dispersion_real
_atom_type_scat_dispersion_imag
_atom_type_scat_source
C C 0.0033 0.0016 'International Tables Vol C Tables 4.2.6.8 and 6.1.1.4'
H H 0.0000 0.0000 'International Tables Vol C Tables 4.2.6.8 and 6.1.1.4'
N N 0.0061 0.0033 'International Tables Vol C Tables 4.2.6.8 and 6.1.1.4'
O O 0.0106 0.0060 'International Tables Vol C Tables 4.2.6.8 and 6.1.1.4'

loop_
_geom_angle_atom_site_label_1
_geom_angle_atom_site_label_2
_geom_angle_atom_site_label_3
_geom_angle
C2 C1 C11 131.99(9)
C2 C1 H1 114.0
C11 C1 H1 114.0
C1 C2 C21 125.92(9)
C1 C2 C3 119.44(9)
C21 C2 C3 114.64(8)
N22 C21 C2 176.49(10)
O32 C3 O31 124.69(9)
O32 C3 C2 119.62(9)
O31 C3 C2 115.69(8)
C3 O31 H31 113.5(16)
C3 O32 H32 117(3)
C12 C11 C16 118.14(9)
C12 C11 C1 116.82(9)
C16 C11 C1 125.03(9)
C13 C12 C11 121.79(9)
C13 C12 H12 119.1
C11 C12 H12 119.1
C12 C13 C14 118.98(9)
C12 C13 H13 120.5
C14 C13 H13 120.5
O14 C14 C13 122.69(9)
O14 C14 C15 116.97(8)
C13 C14 C15 120.34(9)
C14 O14 H14 110.1(10)
C16 C15 C14 120.33(9)
C16 C15 H15 119.8
C14 C15 H15 119.8
C15 C16 C11 120.39(9)
C15 C16 H16 119.8
C11 C16 H16 119.8

loop_
_geom_bond_atom_site_label_1
_geom_bond_atom_site_label_2
_geom_bond_distance
_geom_bond_publ_flag
C1 C2 1.3551(14) y
C1 C11 1.4445(13) ?
C1 H1 0.9500 ?
C2 C21 1.4309(13) y
C2 C3 1.4831(12) y
C21 N22 1.1503(14) y
C3 O32 1.2510(12) y
C3 O31 1.2842(13) y
O31 H31 0.81(3) ?
O32 H32 0.83(6) ?
C11 C12 1.4065(13) ?
C11 C16 1.4097(13) ?
C12 C13 1.3807(14) ?
C12 H12 0.9500 ?
C13 C14 1.3951(13) ?
C13 H13 0.9500 ?
C14 O14 1.3527(11) ?
C14 C15 1.3989(14) ?
O14 H14 0.910(17) ?
C15 C16 1.3781(13) ?
C15 H15 0.9500 ?
C16 H16 0.9500 ?

loop_
_geom_hbond_atom_site_label_D
_geom_hbond_atom_site_label_H
_geom_hbond_atom_site_label_A
_geom_hbond_site_symmetry_A
_geom_hbond_distance_DH
_geom_hbond_distance_HA
_geom_hbond_distance_DA
_geom_hbond_angle_DHA
O14 H14 N22 1_565 0.910(17) 1.934(17) 2.8435(12) 177.2(15)
O31 H31 O32 3_556 0.81(3) 1.79(3) 2.5967(10) 176(2)
O32 H32 O31 3_556 0.83(6) 1.77(6) 2.5967(10) 173(4)

loop_
_geom_torsion_atom_site_label_1
_geom_torsion_atom_site_label_2
_geom_torsion_atom_site_label_3
_geom_torsion_atom_site_label_4
_geom_torsion
C11 C1 C2 C21 -1.06(19)
C11 C1 C2 C3 178.44(10)
C1 C2 C3 O32 -4.46(14)
C21 C2 C3 O32 175.10(9)
C1 C2 C3 O31 175.75(9)
C21 C2 C3 O31 -4.70(13)
C2 C1 C11 C12 -179.77(11)
C2 C1 C11 C16 -0.96(18)
C16 C11 C12 C13 -0.97(16)
C1 C11 C12 C13 177.92(9)
C11 C12 C13 C14 -0.72(16)
C12 C13 C14 O14 -178.24(9)
C12 C13 C14 C15 2.04(16)
O14 C14 C15 C16 178.61(10)
C13 C14 C15 C16 -1.66(16)
C14 C15 C16 C11 -0.08(16)
C12 C11 C16 C15 1.37(16)
C1 C11 C16 C15 -177.43(10)
